data_4080504
loop_
_publ_author_name
'Addy, David A.'
'Bates, Joshua I.'
'Kelly, Michael J.'
'Riddlestone, Ian M.'
'Aldridge, Simon'

_publ_section_title
;
 Aminoborane \s Complexes: Significance of Hydride Co-ligands in Dynamic
 Processes and Dehydrogenative Borylene Formation
;
_journal_issue 6
_journal_name_full Organometallics
_journal_page_first 1583
_journal_paper_doi 10.1021/om400040q
_journal_volume 32
_journal_year 2013
_chemical_formula_moiety 'C31 H12 B F24 N, C34 H62 B N P Ru'
_chemical_formula_sum 'C65 H74 B2 F24 N2 P Ru'
_chemical_formula_weight 1492.93
_space_group_IT_number 14
_symmetry_cell_setting monoclinic
_symmetry_space_group_name_Hall '-P 2yn'
_symmetry_space_group_name_H-M 'P 1 21/n 1'
_atom_sites_solution_hydrogens difmap
_atom_sites_solution_primary direct
_cell_angle_alpha 90
_cell_angle_beta 90.5439(3)
_cell_angle_gamma 90
_cell_formula_units_Z 4
_cell_length_a 12.79890(10)
_cell_length_b 26.3879(2)
_cell_length_c 20.09730(10)
_cell_measurement_reflns_used 15762
_cell_measurement_temperature 150
_cell_measurement_theta_max 27
_cell_measurement_theta_min 5
_cell_volume 6787.28(8)
_computing_cell_refinement 'DENZO/SCALEPACK (Otwinowski & Minor, 1997)'
_computing_data_collection 'COLLECT (Nonius, 2001).'
_computing_data_reduction 'DENZO/SCALEPACK (Otwinowski & Minor, 1997)'
_computing_molecular_graphics 'CAMERON (Watkin et al., 1996)'
_computing_publication_material 'CRYSTALS (Betteridge et al., 2003)'
_computing_structure_refinement 'CRYSTALS (Betteridge et al., 2003)'
_computing_structure_solution 'SIR92 (Altomare et al., 1994)'
_diffrn_ambient_temperature 150
_diffrn_measured_fraction_theta_full 0.993
_diffrn_measured_fraction_theta_max 0.992
_diffrn_measurement_device Area
_diffrn_measurement_device_type 'Nonius KappaCCD'
_diffrn_measurement_method \w
_diffrn_radiation_monochromator graphite
_diffrn_radiation_type 'Mo K\a'
_diffrn_radiation_wavelength 0.71073
_diffrn_reflns_av_R_equivalents 0.037
_diffrn_reflns_limit_h_max 16
_diffrn_reflns_limit_h_min -16
_diffrn_reflns_limit_k_max 34
_diffrn_reflns_limit_k_min -34
_diffrn_reflns_limit_l_max 26
_diffrn_reflns_limit_l_min -26
_diffrn_reflns_number 126616
_diffrn_reflns_theta_full 26.937
_diffrn_reflns_theta_max 27.487
_diffrn_reflns_theta_min 5.101
_diffrn_standards_number 0
_exptl_absorpt_coefficient_mu 0.361
_exptl_absorpt_correction_T_max 0.96
_exptl_absorpt_correction_T_min 0.91
_exptl_absorpt_correction_type multi-scan
_exptl_absorpt_process_details 'DENZO/SCALEPACK (Otwinowski & Minor, 1997)'
_exptl_crystal_colour yellow
_exptl_crystal_density_diffrn 1.461
_exptl_crystal_density_method 'not measured'
_exptl_crystal_description block
_exptl_crystal_F_000 3052
_exptl_crystal_size_max 0.120
_exptl_crystal_size_mid 0.120
_exptl_crystal_size_min 0.100
_refine_diff_density_max 1.13
_refine_diff_density_min -0.84
_refine_ls_extinction_method None
_refine_ls_goodness_of_fit_ref 0.9450
_refine_ls_hydrogen_treatment noref
_refine_ls_matrix_type full
_refine_ls_number_parameters 968
_refine_ls_number_reflns 15457
_refine_ls_number_restraints 648
_refine_ls_R_factor_all 0.0838
_refine_ls_R_factor_gt 0.0577
_refine_ls_shift/su_max 0.0085296
_refine_ls_shift/su_mean 0.0001548
_refine_ls_structure_factor_coef Fsqd
_refine_ls_weighting_details
;
 Method, part 1, Chebychev polynomial, (Watkin, 1994, Prince, 1982) 
 [weight] = 1.0/[A~0~*T~0~(x)+A~1~*T~1~(x) ... +A~n-1~]*T~n-1~(x)] 
 where A~i~ are the Chebychev coefficients listed below and x= Fcalc/Fmax 
 Method = Robust Weighting (Prince, 1982) 
 W = [weight] * [1-(deltaF/6*sigmaF)^2^]^2^ 
 A~i~ are: 
 11.6 16.7 7.65 1.87 
;
_refine_ls_weighting_scheme calc
_refine_ls_wR_factor_all 0.1556
_refine_ls_wR_factor_gt 0.1283
_refine_ls_wR_factor_ref 0.1556
_reflns_limit_h_max 16
_reflns_limit_h_min -16
_reflns_limit_k_max 34
_reflns_limit_k_min 0
_reflns_limit_l_max 26
_reflns_limit_l_min 0
_reflns_number_gt 11450
_reflns_number_total 15457
_reflns_threshold_expression I>2.0\s(I)
_oxford_diffrn_Wilson_B_factor 2.01
_oxford_diffrn_Wilson_scale 89.86
_oxford_refine_ls_r_factor_ref 0.0838
_oxford_refine_ls_scale 0.11661(4)
_oxford_reflns_number_all 15457
_oxford_reflns_threshold_expression_ref I>-3.0\s(I)
_cod_data_source_file om400040q_si_002.cif
_cod_data_source_block 6a
_cod_original_sg_symbol_H-M 'P 1 21/n 1 '
_cod_original_formula_sum 'C65 H74 B2 F24 N2 P1 Ru1'
_cod_database_code 4080504

loop_
_symmetry_equiv_pos_as_xyz
x,y,z
-x,-y,-z
-x+1/2,y+1/2,-z+1/2
x+1/2,-y+1/2,z+1/2

loop_
_atom_site_label
_atom_site_type_symbol
_atom_site_fract_x
_atom_site_fract_y
_atom_site_fract_z
_atom_site_U_iso_or_equiv
_atom_site_occupancy
_atom_site_adp_type
_atom_site_refinement_flags_posn
_atom_site_refinement_flags_occupancy
_atom_site_disorder_assembly
_atom_site_disorder_group
F530 F 1.0422(6) 0.3581(3) 1.1559(3) 0.0400 0.561(18) Uani D P 4 1
F531 F 0.9522(6) 0.3670(4) 1.0656(4) 0.0573 0.561(18) Uani D P 4 1
F532 F 1.0360(5) 0.2980(3) 1.0851(6) 0.0677 0.561(18) Uani D P 4 1
F533 F 1.0252(7) 0.3712(3) 1.1472(5) 0.0428 0.439(18) Uani D P 4 2
F534 F 0.9712(7) 0.3481(5) 1.0516(3) 0.0543 0.439(18) Uani D P 4 2
F535 F 1.0465(6) 0.2942(3) 1.1152(7) 0.0537 0.439(18) Uani D P 4 2
F520 F 1.1029(3) 1.35569(19) 1.4774(3) 0.0745 0.798(9) Uani D P 3 1
F521 F 1.0172(3) 1.42287(16) 1.4544(3) 0.0654 0.798(9) Uani D P 3 1
F522 F 1.0969(4) 1.3830(2) 1.3776(2) 0.0664 0.798(9) Uani D P 3 1
F523 F 1.1160(7) 1.3423(4) 1.4413(10) 0.0562 0.202(9) Uani D P 3 2
F524 F 1.0463(12) 1.4081(5) 1.4824(6) 0.0597 0.202(9) Uani D P 3 2
F525 F 1.0657(11) 1.4029(6) 1.3779(5) 0.0516 0.202(9) Uani D P 3 2
C3 C 0.3735(3) 1.65683(14) 1.20122(19) 0.0259 1.0000 Uani . . . .
C4 C 0.3894(3) 1.70729(15) 1.1642(2) 0.0329 1.0000 Uani . . . .
C5 C 0.4538(4) 1.74369(16) 1.2071(2) 0.0392 1.0000 Uani . . . .
C6 C 0.5579(4) 1.72046(18) 1.2267(2) 0.0411 1.0000 Uani . . . .
C7 C 0.5420(3) 1.67147(17) 1.2652(2) 0.0358 1.0000 Uani . . . .
C8 C 0.4788(3) 1.63357(15) 1.2234(2) 0.0294 1.0000 Uani . . . .
C9 C 0.1612(3) 1.64884(14) 1.14879(18) 0.0242 1.0000 Uani . . . .
C10 C 0.0753(3) 1.61742(15) 1.1146(2) 0.0300 1.0000 Uani . . . .
C11 C -0.0264(3) 1.64736(18) 1.1065(2) 0.0380 1.0000 Uani . . . .
C12 C -0.0647(3) 1.66630(17) 1.1735(2) 0.0378 1.0000 Uani . . . .
C13 C 0.0193(3) 1.69924(16) 1.2064(2) 0.0335 1.0000 Uani . . . .
C14 C 0.1229(3) 1.67080(15) 1.2143(2) 0.0288 1.0000 Uani . . . .
C15 C 0.3276(3) 1.60208(14) 1.07171(18) 0.0236 1.0000 Uani . . . .
C16 C 0.2995(3) 1.64265(15) 1.01910(19) 0.0293 1.0000 Uani . . . .
C17 C 0.3261(3) 1.62275(16) 0.9496(2) 0.0322 1.0000 Uani . . . .
C18 C 0.4403(3) 1.60747(16) 0.9437(2) 0.0337 1.0000 Uani . . . .
C19 C 0.4713(3) 1.56989(15) 0.99790(19) 0.0294 1.0000 Uani . . . .
C20 C 0.4450(3) 1.59088(14) 1.06682(19) 0.0259 1.0000 Uani . . . .
C21 C 0.1987(3) 1.45602(14) 1.1885(2) 0.0323 1.0000 Uani . . . .
C22 C 0.2588(3) 1.46798(14) 1.13303(19) 0.0284 1.0000 Uani . . . .
C23 C 0.3635(3) 1.48226(14) 1.1458(2) 0.0289 1.0000 Uani . . . .
C24 C 0.4087(3) 1.48259(15) 1.2095(2) 0.0319 1.0000 Uani . . . .
C25 C 0.3488(4) 1.46806(15) 1.2647(2) 0.0338 1.0000 Uani . . . .
C26 C 0.2434(4) 1.45495(14) 1.2539(2) 0.0345 1.0000 Uani . . . .
C27 C 0.3964(5) 1.46575(19) 1.3334(2) 0.0499 1.0000 Uani . . . .
C28 C 0.2207(4) 1.46326(16) 1.0614(2) 0.0347 1.0000 Uani . . . .
C29 C 0.2350(4) 1.40845(16) 1.0373(2) 0.0353 1.0000 Uani . . . .
C30 C 0.1079(4) 1.47975(19) 1.0510(3) 0.0525 1.0000 Uani . . . .
C33 C 0.1349(4) 1.58178(18) 1.3985(2) 0.0437 1.0000 Uani . . . .
C34 C 0.1163(6) 1.5264(2) 1.4108(4) 0.0702 1.0000 Uani . . . .
C35 C 0.0413(5) 1.6070(3) 1.3677(3) 0.0784 1.0000 Uani . . . .
C36 C 0.3194(4) 1.61775(18) 1.3892(2) 0.0439 1.0000 Uani . . . .
C37 C 0.2916(6) 1.6728(2) 1.4014(3) 0.0611 1.0000 Uani . . . .
C38 C 0.3602(5) 1.5917(2) 1.4525(3) 0.0610 1.0000 Uani . . . .
C40 C 0.3288(3) 1.32412(16) 1.2065(2) 0.0340 1.0000 Uani . . . .
C43 C 0.3998(3) 1.33146(14) 1.26530(19) 0.0271 1.0000 Uani . . . .
C44 C 0.5050(3) 1.34237(14) 1.25578(18) 0.0259 1.0000 Uani . . . .
C45 C 0.5767(3) 1.34457(13) 1.30908(18) 0.0230 1.0000 Uani . . . .
C46 C 0.5354(3) 1.33750(14) 1.37254(18) 0.0260 1.0000 Uani . . . .
C47 C 0.4300(3) 1.32706(15) 1.38192(19) 0.0295 1.0000 Uani . . . .
C48 C 0.3606(3) 1.32352(15) 1.3286(2) 0.0308 1.0000 Uani . . . .
C49 C 0.3890(4) 1.3195(2) 1.4510(2) 0.0416 1.0000 Uani . . . .
C55 C 0.6940(4) 1.45116(16) 1.34308(19) 0.0327 1.0000 Uani . . . .
C56 C 0.6942(4) 1.50372(16) 1.3392(2) 0.0390 1.0000 Uani . . . .
C57 C 0.7069(4) 1.52820(16) 1.2787(2) 0.0374 1.0000 Uani . . . .
C58 C 0.7164(3) 1.49820(14) 1.2222(2) 0.0288 1.0000 Uani . . . .
C59 C 0.7149(3) 1.44538(14) 1.22636(19) 0.0268 1.0000 Uani . . . .
C60 C 0.7294(4) 1.52256(16) 1.1554(2) 0.0386 1.0000 Uani . . . .
C64 C 0.6815(4) 1.53522(13) 1.39990(15) 0.0704 1.0000 Uani D . . .
C68 C 0.7444(3) 1.32781(13) 1.23013(17) 0.0223 1.0000 Uani . . . .
C69 C 0.6986(3) 1.28339(14) 1.20515(18) 0.0257 1.0000 Uani . . . .
C70 C 0.7409(3) 1.25644(14) 1.15216(19) 0.0266 1.0000 Uani . . . .
C71 C 0.8317(3) 1.27223(15) 1.12152(19) 0.0279 1.0000 Uani . . . .
C72 C 0.8801(3) 1.31564(15) 1.14639(19) 0.0271 1.0000 Uani . . . .
C73 C 0.8381(3) 1.34240(14) 1.19893(18) 0.0245 1.0000 Uani . . . .
C74 C 0.97751(18) 1.33326(12) 1.11444(15) 0.0441 1.0000 Uani D . . .
C78 C 0.6861(4) 1.20985(17) 1.1284(2) 0.0385 1.0000 Uani . . . .
C82 C 0.7776(3) 1.33891(14) 1.35582(17) 0.0235 1.0000 Uani . . . .
C83 C 0.8702(3) 1.36522(15) 1.37234(19) 0.0274 1.0000 Uani . . . .
C84 C 0.9426(3) 1.34626(16) 1.4184(2) 0.0322 1.0000 Uani . . . .
C85 C 0.9251(3) 1.30071(16) 1.4512(2) 0.0316 1.0000 Uani . . . .
C86 C 0.8348(3) 1.27416(14) 1.43575(19) 0.0285 1.0000 Uani . . . .
C87 C 0.7637(3) 1.29234(14) 1.38902(19) 0.0258 1.0000 Uani . . . .
C88 C 0.8126(3) 1.22464(9) 1.46933(15) 0.0447 1.0000 Uani D . . .
C92 C 1.0392(2) 1.37628(12) 1.43195(16) 0.0512 1.0000 Uani D . . .
F39 F 0.3543(2) 1.35393(12) 1.15556(14) 0.0505 1.0000 Uani . . . .
F41 F 0.3320(3) 1.27669(11) 1.18389(17) 0.0700 1.0000 Uani . . . .
F42 F 0.2293(2) 1.33418(14) 1.21956(16) 0.0602 1.0000 Uani . . . .
F50 F 0.3105(3) 1.28643(14) 1.45285(16) 0.0672 1.0000 Uani . . . .
F51 F 0.4604(3) 1.3026(2) 1.49341(16) 0.0864 1.0000 Uani . . . .
F52 F 0.3531(3) 1.36199(14) 1.47713(18) 0.0790 1.0000 Uani . . . .
F61 F 0.6524(3) 1.51014(14) 1.11327(16) 0.0712 1.0000 Uani . . . .
F62 F 0.7290(4) 1.57283(11) 1.15728(16) 0.0741 1.0000 Uani . . . .
F63 F 0.8152(3) 1.50858(17) 1.12571(19) 0.0896 1.0000 Uani . . . .
F79 F 0.6697(3) 1.17628(11) 1.17812(16) 0.0594 1.0000 Uani . . . .
F80 F 0.7379(3) 1.18389(12) 1.08353(17) 0.0683 1.0000 Uani . . . .
F81 F 0.5906(3) 1.21979(14) 1.1051(2) 0.0850 1.0000 Uani . . . .
F500 F 0.6072(7) 1.5706(3) 1.3891(4) 0.0771 0.525(12) Uani D P 1 1
F501 F 0.7672(5) 1.5609(4) 1.4164(4) 0.0899 0.525(12) Uani D P 1 1
F502 F 0.6534(8) 1.5115(2) 1.4545(3) 0.0756 0.525(12) Uani D P 1 1
F503 F 0.6607(10) 1.5839(2) 1.3922(4) 0.0822 0.475(12) Uani D P 1 2
F504 F 0.7685(6) 1.5334(5) 1.4376(4) 0.0917 0.475(12) Uani D P 1 2
F505 F 0.6053(7) 1.5172(3) 1.4384(4) 0.0732 0.475(12) Uani D P 1 2
F510 F 0.8577(7) 1.2221(3) 1.5298(3) 0.0610 0.584(15) Uani D P 2 1
F511 F 0.8457(8) 1.18436(19) 1.4367(4) 0.0643 0.584(15) Uani D P 2 1
F512 F 0.7112(3) 1.2171(3) 1.4791(4) 0.0516 0.584(15) Uani D P 2 1
F513 F 0.8895(7) 1.2081(3) 1.5085(6) 0.0654 0.416(15) Uani D P 2 2
F514 F 0.7977(10) 1.1883(3) 1.4235(3) 0.0530 0.416(15) Uani D P 2 2
F515 F 0.7283(7) 1.2244(3) 1.5062(6) 0.0553 0.416(15) Uani D P 2 2
Ru1 Ru 0.26409(2) 1.533857(11) 1.214702(14) 0.0221 1.0000 Uani . . . .
P2 P 0.28324(7) 1.61111(3) 1.15936(4) 0.0213 1.0000 Uani . . . .
B31 B 0.2470(4) 1.56973(16) 1.2965(2) 0.0302 1.0000 Uani . . . .
B53 B 0.7002(3) 1.35796(15) 1.2953(2) 0.0228 1.0000 Uani . . . .
N32 N 0.2314(3) 1.58973(13) 1.35802(17) 0.0343 1.0000 Uani . . . .
N54 N 0.7054(3) 1.41993(14) 1.28706(18) 0.0351 1.0000 Uani . . . .
H31 H 0.3366 0.6654 1.2419 0.0304 1.0000 Uiso . . . .
H42 H 0.3216 0.7227 1.1538 0.0392 1.0000 Uiso . . . .
H41 H 0.4258 0.7012 1.1231 0.0390 1.0000 Uiso . . . .
H52 H 0.4150 0.7515 1.2475 0.0461 1.0000 Uiso . . . .
H51 H 0.4664 0.7745 1.1825 0.0460 1.0000 Uiso . . . .
H62 H 0.5970 0.7446 1.2540 0.0491 1.0000 Uiso . . . .
H61 H 0.5965 0.7130 1.1858 0.0490 1.0000 Uiso . . . .
H72 H 0.5055 0.6785 1.3057 0.0417 1.0000 Uiso . . . .
H71 H 0.6093 0.6569 1.2763 0.0422 1.0000 Uiso . . . .
H81 H 0.4658 0.6030 1.2489 0.0354 1.0000 Uiso . . . .
H82 H 0.5193 0.6248 1.1842 0.0349 1.0000 Uiso . . . .
H91 H 0.1779 0.6774 1.1195 0.0292 1.0000 Uiso . . . .
H102 H 0.0610 0.5881 1.1433 0.0361 1.0000 Uiso . . . .
H101 H 0.0990 0.6054 1.0712 0.0357 1.0000 Uiso . . . .
H112 H -0.0140 0.6765 1.0775 0.0447 1.0000 Uiso . . . .
H111 H -0.0792 0.6257 1.0853 0.0449 1.0000 Uiso . . . .
H122 H -0.1284 0.6856 1.1680 0.0452 1.0000 Uiso . . . .
H121 H -0.0770 0.6369 1.2025 0.0449 1.0000 Uiso . . . .
H131 H -0.0055 0.7102 1.2499 0.0402 1.0000 Uiso . . . .
H132 H 0.0306 0.7291 1.1788 0.0400 1.0000 Uiso . . . .
H141 H 0.1739 0.6937 1.2327 0.0341 1.0000 Uiso . . . .
H142 H 0.1130 0.6430 1.2456 0.0341 1.0000 Uiso . . . .
H151 H 0.2914 0.5711 1.0569 0.0279 1.0000 Uiso . . . .
H162 H 0.3379 0.6734 1.0279 0.0336 1.0000 Uiso . . . .
H161 H 0.2258 0.6506 1.0212 0.0337 1.0000 Uiso . . . .
H172 H 0.3089 0.6484 0.9159 0.0383 1.0000 Uiso . . . .
H171 H 0.2836 0.5929 0.9411 0.0377 1.0000 Uiso . . . .
H181 H 0.4828 0.6380 0.9466 0.0397 1.0000 Uiso . . . .
H182 H 0.4505 0.5915 0.9004 0.0400 1.0000 Uiso . . . .
H191 H 0.5467 0.5635 0.9958 0.0347 1.0000 Uiso . . . .
H192 H 0.4331 0.5384 0.9903 0.0343 1.0000 Uiso . . . .
H201 H 0.4841 0.6220 1.0744 0.0296 1.0000 Uiso . . . .
H202 H 0.4661 0.5664 1.1006 0.0303 1.0000 Uiso . . . .
H211 H 0.1244 0.4496 1.1829 0.0385 1.0000 Uiso . . . .
H231 H 0.4035 0.4949 1.1090 0.0345 1.0000 Uiso . . . .
H241 H 0.4807 0.4945 1.2157 0.0384 1.0000 Uiso . . . .
H261 H 0.2002 0.4465 1.2918 0.0404 1.0000 Uiso . . . .
H273 H 0.3411 0.4677 1.3659 0.0742 1.0000 Uiso . . . .
H271 H 0.4433 0.4940 1.3388 0.0740 1.0000 Uiso . . . .
H272 H 0.4353 0.4347 1.3389 0.0741 1.0000 Uiso . . . .
H281 H 0.2656 0.4856 1.0338 0.0412 1.0000 Uiso . . . .
H293 H 0.2143 0.4064 0.9905 0.0529 1.0000 Uiso . . . .
H291 H 0.1907 0.3861 1.0634 0.0527 1.0000 Uiso . . . .
H292 H 0.3079 0.3986 1.0417 0.0528 1.0000 Uiso . . . .
H301 H 0.0872 0.4766 1.0044 0.0791 1.0000 Uiso . . . .
H302 H 0.0978 0.5146 1.0643 0.0790 1.0000 Uiso . . . .
H303 H 0.0603 0.4594 1.0775 0.0786 1.0000 Uiso . . . .
H331 H 0.1487 0.5982 1.4426 0.0523 1.0000 Uiso . . . .
H342 H 0.1781 0.5112 1.4316 0.1058 1.0000 Uiso . . . .
H341 H 0.0578 0.5225 1.4409 0.1059 1.0000 Uiso . . . .
H343 H 0.1016 0.5087 1.3693 0.1059 1.0000 Uiso . . . .
H352 H 0.0570 0.6422 1.3582 0.1190 1.0000 Uiso . . . .
H353 H -0.0167 0.6053 1.3986 0.1189 1.0000 Uiso . . . .
H351 H 0.0222 0.5898 1.3271 0.1189 1.0000 Uiso . . . .
H361 H 0.3767 0.6165 1.3563 0.0523 1.0000 Uiso . . . .
H373 H 0.2701 0.6891 1.3603 0.0918 1.0000 Uiso . . . .
H371 H 0.3508 0.6908 1.4208 0.0919 1.0000 Uiso . . . .
H372 H 0.2328 0.6740 1.4321 0.0917 1.0000 Uiso . . . .
H381 H 0.3727 0.5560 1.4431 0.0918 1.0000 Uiso . . . .
H383 H 0.4255 0.6081 1.4664 0.0921 1.0000 Uiso . . . .
H382 H 0.3092 0.5956 1.4871 0.0919 1.0000 Uiso . . . .
H441 H 0.5280 0.3485 1.2124 0.0305 1.0000 Uiso . . . .
H461 H 0.5793 0.3401 1.4101 0.0310 1.0000 Uiso . . . .
H481 H 0.2907 0.3166 1.3352 0.0369 1.0000 Uiso . . . .
H551 H 0.6856 0.4362 1.3846 0.0389 1.0000 Uiso . . . .
H571 H 0.7086 0.5641 1.2757 0.0438 1.0000 Uiso . . . .
H591 H 0.7217 0.4266 1.1871 0.0315 1.0000 Uiso . . . .
H691 H 0.6379 0.2715 1.2250 0.0299 1.0000 Uiso . . . .
H711 H 0.8599 0.2541 1.0855 0.0334 1.0000 Uiso . . . .
H731 H 0.8733 0.3712 1.2143 0.0287 1.0000 Uiso . . . .
H831 H 0.8837 0.3965 1.3516 0.0320 1.0000 Uiso . . . .
H851 H 0.9724 0.2884 1.4826 0.0384 1.0000 Uiso . . . .
H871 H 0.7053 0.2733 1.3788 0.0296 1.0000 Uiso . . . .
H8 H 0.1505 0.5537 1.2327 0.0737 1.0000 Uiso . . . .

loop_
_atom_site_aniso_label
_atom_site_aniso_U_11
_atom_site_aniso_U_22
_atom_site_aniso_U_33
_atom_site_aniso_U_23
_atom_site_aniso_U_13
_atom_site_aniso_U_12
F530 0.023(3) 0.055(3) 0.042(3) 0.006(2) -0.005(2) -0.006(2)
F531 0.047(3) 0.090(4) 0.035(3) 0.013(3) 0.014(2) -0.018(3)
F532 0.059(3) 0.075(3) 0.070(4) -0.028(3) 0.050(3) -0.015(3)
F533 0.030(4) 0.053(4) 0.046(4) -0.004(3) 0.004(3) -0.010(3)
F534 0.045(4) 0.091(5) 0.027(3) -0.003(3) 0.016(3) -0.014(4)
F535 0.045(3) 0.068(4) 0.048(4) -0.001(3) 0.025(3) 0.004(3)
F520 0.060(2) 0.088(3) 0.074(3) 0.027(3) -0.041(2) -0.026(2)
F521 0.054(2) 0.060(2) 0.083(3) -0.015(2) -0.016(2) -0.0189(19)
F522 0.038(2) 0.101(3) 0.060(2) -0.005(2) 0.0098(18) -0.023(2)
F523 0.036(5) 0.071(5) 0.061(6) 0.002(5) -0.022(5) -0.009(4)
F524 0.042(5) 0.081(6) 0.056(5) -0.004(4) -0.009(5) -0.018(5)
F525 0.027(5) 0.069(6) 0.058(5) 0.018(5) -0.012(4) -0.016(5)
C3 0.0282(18) 0.0223(17) 0.0273(18) 0.0005(14) 0.0016(14) -0.0005(14)
C4 0.042(2) 0.0247(19) 0.031(2) 0.0002(16) 0.0011(17) -0.0047(16)
C5 0.051(3) 0.026(2) 0.041(2) -0.0035(17) -0.005(2) -0.0132(18)
C6 0.047(3) 0.041(2) 0.036(2) -0.0033(19) 0.0005(19) -0.021(2)
C7 0.033(2) 0.039(2) 0.035(2) -0.0053(18) -0.0038(17) -0.0072(17)
C8 0.0272(19) 0.0313(19) 0.0295(19) -0.0021(16) -0.0038(15) -0.0027(15)
C9 0.0251(17) 0.0221(17) 0.0255(17) 0.0017(14) 0.0011(14) 0.0039(14)
C10 0.0290(19) 0.0294(19) 0.032(2) -0.0069(15) -0.0019(15) 0.0011(15)
C11 0.031(2) 0.040(2) 0.042(2) -0.0040(19) -0.0049(18) 0.0077(18)
C12 0.0245(19) 0.038(2) 0.051(3) -0.0037(19) 0.0035(18) 0.0072(17)
C13 0.032(2) 0.029(2) 0.039(2) -0.0031(17) 0.0055(17) 0.0052(16)
C14 0.0294(19) 0.0260(18) 0.0309(19) -0.0032(15) 0.0018(15) 0.0021(15)
C15 0.0252(17) 0.0229(17) 0.0229(17) -0.0009(13) 0.0008(13) 0.0008(14)
C16 0.033(2) 0.0295(19) 0.0257(18) 0.0037(15) 0.0010(15) 0.0062(15)
C17 0.037(2) 0.035(2) 0.0248(18) 0.0023(16) -0.0004(16) 0.0033(17)
C18 0.037(2) 0.036(2) 0.0284(19) -0.0008(16) 0.0071(16) 0.0023(17)
C19 0.0290(19) 0.0318(19) 0.0275(19) -0.0014(15) 0.0028(15) 0.0030(15)
C20 0.0247(17) 0.0257(18) 0.0275(18) 0.0018(14) 0.0021(14) 0.0013(14)
C21 0.036(2) 0.0190(17) 0.042(2) -0.0018(15) 0.0029(17) -0.0073(15)
C22 0.037(2) 0.0188(16) 0.0295(18) -0.0053(15) -0.0011(15) -0.0027(15)
C23 0.034(2) 0.0200(16) 0.033(2) -0.0038(14) 0.0050(16) 0.0007(15)
C24 0.0271(19) 0.0266(18) 0.042(2) -0.0097(16) -0.0029(16) 0.0060(15)
C25 0.050(2) 0.0193(17) 0.0316(19) -0.0003(15) -0.0072(17) 0.0151(17)
C26 0.052(3) 0.0179(17) 0.033(2) 0.0044(15) 0.0062(18) -0.0010(16)
C27 0.073(3) 0.038(2) 0.039(2) -0.005(2) -0.020(2) 0.017(2)
C28 0.047(2) 0.0260(19) 0.031(2) 0.0019(16) -0.0079(17) -0.0031(18)
C29 0.042(2) 0.031(2) 0.033(2) -0.0059(17) -0.0016(17) -0.0029(17)
C30 0.060(3) 0.040(3) 0.057(3) -0.012(2) -0.025(3) 0.017(2)
C33 0.059(3) 0.039(2) 0.033(2) 0.0034(18) 0.018(2) 0.007(2)
C34 0.080(4) 0.054(3) 0.077(4) 0.007(3) 0.040(3) -0.004(3)
C35 0.059(4) 0.118(6) 0.059(4) 0.029(4) 0.031(3) 0.028(4)
C36 0.063(3) 0.038(2) 0.030(2) -0.0058(18) 0.001(2) -0.002(2)
C37 0.098(5) 0.039(3) 0.046(3) -0.009(2) 0.007(3) -0.002(3)
C38 0.082(4) 0.066(4) 0.035(3) -0.002(2) -0.009(3) 0.002(3)
C40 0.033(2) 0.030(2) 0.039(2) 0.0046(17) -0.0086(17) -0.0027(16)
C43 0.0276(18) 0.0220(17) 0.0315(19) 0.0018(14) -0.0026(15) 0.0057(14)
C44 0.0298(18) 0.0249(17) 0.0232(17) 0.0027(14) 0.0031(14) 0.0017(14)
C45 0.0261(17) 0.0183(16) 0.0246(17) -0.0012(13) 0.0009(14) 0.0037(13)
C46 0.0290(18) 0.0248(18) 0.0244(17) -0.0002(14) 0.0022(14) 0.0018(14)
C47 0.032(2) 0.0288(19) 0.0277(19) -0.0006(15) 0.0064(15) 0.0014(15)
C48 0.0252(18) 0.0297(19) 0.037(2) 0.0018(16) 0.0044(16) 0.0010(15)
C49 0.037(2) 0.055(3) 0.033(2) -0.001(2) 0.0121(18) -0.004(2)
C55 0.046(2) 0.0287(19) 0.0235(18) 0.0003(15) 0.0030(16) 0.0022(17)
C56 0.057(3) 0.027(2) 0.033(2) -0.0038(17) 0.0013(19) 0.0006(19)
C57 0.050(3) 0.0234(19) 0.038(2) 0.0004(17) 0.0002(19) -0.0006(17)
C58 0.035(2) 0.0225(17) 0.0291(19) 0.0026(14) 0.0007(15) -0.0008(15)
C59 0.0300(19) 0.0252(18) 0.0252(18) 0.0003(14) -0.0009(14) -0.0001(15)
C60 0.051(3) 0.030(2) 0.035(2) 0.0073(17) 0.0028(19) 0.0005(18)
C64 0.132(4) 0.037(2) 0.042(2) -0.0147(18) 0.004(2) -0.001(2)
C68 0.0238(17) 0.0208(16) 0.0222(16) 0.0027(13) -0.0005(13) 0.0014(13)
C69 0.0259(17) 0.0266(18) 0.0248(18) -0.0019(14) 0.0018(14) -0.0015(14)
C70 0.0290(19) 0.0249(18) 0.0261(18) -0.0013(14) 0.0036(14) -0.0010(15)
C71 0.0285(19) 0.0297(19) 0.0258(18) -0.0020(15) 0.0045(14) 0.0027(15)
C72 0.0248(18) 0.0294(19) 0.0273(18) 0.0017(15) 0.0041(14) -0.0029(14)
C73 0.0241(17) 0.0228(17) 0.0266(18) -0.0011(14) -0.0003(14) -0.0004(14)
C74 0.0349(18) 0.059(2) 0.0386(17) -0.0047(16) 0.0116(15) -0.0092(16)
C78 0.040(2) 0.037(2) 0.038(2) -0.0101(18) 0.0099(18) -0.0070(18)
C82 0.0261(17) 0.0234(17) 0.0211(16) -0.0015(13) 0.0041(13) 0.0008(14)
C83 0.0279(18) 0.0293(19) 0.0249(18) 0.0020(15) -0.0017(14) -0.0013(15)
C84 0.0268(19) 0.038(2) 0.032(2) -0.0010(17) -0.0011(15) -0.0003(16)
C85 0.0289(19) 0.038(2) 0.0279(19) 0.0050(16) -0.0031(15) 0.0030(16)
C86 0.0314(19) 0.0250(18) 0.0291(19) 0.0034(15) 0.0042(15) 0.0031(15)
C87 0.0256(18) 0.0244(17) 0.0272(18) -0.0012(14) -0.0015(14) 0.0008(14)
C88 0.059(2) 0.0327(17) 0.0430(19) 0.0147(15) 0.0031(16) 0.0038(16)
C92 0.0345(19) 0.066(2) 0.053(2) 0.0076(19) -0.0120(16) -0.0117(18)
F39 0.0532(17) 0.0580(18) 0.0401(15) 0.0173(13) -0.0133(13) -0.0101(14)
F41 0.109(3) 0.0324(15) 0.068(2) -0.0099(14) -0.050(2) 0.0066(16)
F42 0.0304(14) 0.088(2) 0.0621(19) 0.0080(17) -0.0115(13) -0.0027(15)
F50 0.072(2) 0.083(2) 0.0462(17) -0.0001(16) 0.0216(15) -0.0374(19)
F51 0.055(2) 0.166(4) 0.0375(17) 0.041(2) 0.0087(15) 0.003(2)
F52 0.112(3) 0.069(2) 0.057(2) -0.0192(17) 0.047(2) -0.006(2)
F61 0.102(3) 0.069(2) 0.0417(17) 0.0213(16) -0.0244(17) -0.022(2)
F62 0.145(4) 0.0267(14) 0.0506(18) 0.0149(13) 0.005(2) -0.0115(18)
F63 0.089(3) 0.110(3) 0.071(2) 0.052(2) 0.043(2) 0.039(2)
F79 0.081(2) 0.0441(16) 0.0538(18) -0.0072(14) 0.0193(16) -0.0272(15)
F80 0.090(2) 0.0499(18) 0.066(2) -0.0333(16) 0.0438(18) -0.0295(17)
F81 0.068(2) 0.058(2) 0.128(4) -0.019(2) -0.048(2) -0.0098(18)
F500 0.124(5) 0.042(3) 0.065(4) -0.027(3) 0.005(4) 0.015(3)
F501 0.133(5) 0.068(4) 0.069(4) -0.043(3) 0.002(4) -0.022(4)
F502 0.158(6) 0.039(3) 0.030(3) -0.004(2) 0.009(4) 0.008(4)
F503 0.170(6) 0.024(3) 0.052(4) -0.012(3) 0.005(4) -0.004(4)
F504 0.139(5) 0.077(5) 0.059(4) -0.029(4) -0.013(4) -0.006(4)
F505 0.124(5) 0.062(4) 0.034(4) -0.016(3) 0.009(3) 0.010(4)
F510 0.087(4) 0.052(3) 0.044(3) 0.025(2) -0.011(3) -0.004(3)
F511 0.095(4) 0.034(2) 0.065(3) 0.016(2) 0.029(3) 0.025(3)
F512 0.050(3) 0.051(3) 0.054(4) 0.023(3) 0.000(2) -0.008(2)
F513 0.070(4) 0.049(4) 0.077(5) 0.028(4) -0.022(4) 0.005(3)
F514 0.081(5) 0.025(3) 0.052(4) 0.013(3) -0.008(4) 0.003(3)
F515 0.077(4) 0.041(3) 0.048(4) 0.012(3) 0.029(3) 0.002(3)
Ru1 0.02496(14) 0.01837(13) 0.02296(14) 0.00044(11) 0.00078(10) 0.00000(11)
P2 0.0236(4) 0.0185(4) 0.0217(4) 0.0003(3) 0.0006(3) 0.0009(3)
B31 0.038(2) 0.0217(19) 0.031(2) 0.0066(16) 0.0062(18) 0.0053(17)
B53 0.0249(19) 0.0221(18) 0.0214(18) 0.0016(15) 0.0007(15) 0.0003(15)
N32 0.046(2) 0.0327(18) 0.0239(16) 0.0003(14) 0.0037(14) 0.0032(15)
N54 0.0374(19) 0.0339(18) 0.0340(18) 0.0006(15) -0.0015(15) -0.0001(15)

loop_
_atom_type_symbol
_atom_type_scat_dispersion_real
_atom_type_scat_dispersion_imag
_atom_type_scat_Cromer_Mann_a1
_atom_type_scat_Cromer_Mann_b1
_atom_type_scat_Cromer_Mann_a2
_atom_type_scat_Cromer_Mann_b2
_atom_type_scat_Cromer_Mann_a3
_atom_type_scat_Cromer_Mann_b3
_atom_type_scat_Cromer_Mann_a4
_atom_type_scat_Cromer_Mann_b4
_atom_type_scat_Cromer_Mann_c
_atom_type_scat_source
C 0.0033 0.0016 2.3100 20.8439 1.0200 10.2075 1.5886 0.5687 0.8650 51.6512 0.2156 'International Tables Vol C 4.2.6.8 and 6.1.1.4'
H 0.0000 0.0000 0.4930 10.5109 0.3229 26.1257 0.1402 3.1424 0.0408 57.7998 0.0030 'International Tables Vol C 4.2.6.8 and 6.1.1.4'
N 0.0061 0.0033 12.2126 0.0057 3.1322 9.8933 2.0125 28.9975 1.1663 0.5826 -11.5290 'International Tables Vol C 4.2.6.8 and 6.1.1.4'
P 0.1023 0.0942 6.4345 1.9067 4.1791 27.1570 1.7800 0.5260 1.4908 68.1645 1.1149 'International Tables Vol C 4.2.6.8 and 6.1.1.4'
B 0.0013 0.0007 2.0545 23.2185 1.3326 1.0210 1.0979 60.3498 0.7068 0.1403 -0.1932 'International Tables Vol C 4.2.6.8 and 6.1.1.4'
Ru -1.2594 0.8363 19.2674 0.8085 12.9182 8.4347 4.8634 24.7997 1.5676 94.2928 5.3787 'International Tables Vol C 4.2.6.8 and 6.1.1.4'
F 0.0171 0.0103 3.5392 10.2825 2.6412 4.2944 1.5170 0.2615 1.0243 26.1476 0.2776 'International Tables Vol C 4.2.6.8 and 6.1.1.4'

loop_
_geom_angle_atom_site_label_1
_geom_angle_site_symmetry_1
_geom_angle_atom_site_label_2
_geom_angle_atom_site_label_3
_geom_angle_site_symmetry_3
_geom_angle
_geom_angle_publ_flag
H31 1_565 C3 C4 . 105.8 no
H31 1_565 C3 C8 . 106.1 no
C4 . C3 C8 . 111.4(3) yes
H31 1_565 C3 P2 . 103.1 no
C4 . C3 P2 . 115.2(3) yes
C8 . C3 P2 . 114.1(3) yes
C3 . C4 H42 1_565 110.0 no
C3 . C4 H41 1_565 109.7 no
H42 1_565 C4 H41 1_565 108.6 no
C3 . C4 C5 . 110.2(3) yes
H42 1_565 C4 C5 . 109.5 no
H41 1_565 C4 C5 . 109.0 no
C4 . C5 H52 1_565 109.0 no
C4 . C5 H51 1_565 109.5 no
H52 1_565 C5 H51 1_565 109.6 no
C4 . C5 C6 . 111.2(4) yes
H52 1_565 C5 C6 . 108.8 no
H51 1_565 C5 C6 . 108.8 no
C5 . C6 H61 1_565 108.1 no
C5 . C6 H62 1_565 109.1 no
H61 1_565 C6 H62 1_565 110.0 no
C5 . C6 C7 . 110.8(4) yes
H61 1_565 C6 C7 . 109.0 no
H62 1_565 C6 C7 . 109.8 no
C6 . C7 H71 1_565 109.3 no
C6 . C7 H72 1_565 109.6 no
H71 1_565 C7 H72 1_565 108.8 no
C6 . C7 C8 . 110.4(3) yes
H71 1_565 C7 C8 . 109.4 no
H72 1_565 C7 C8 . 109.4 no
C3 . C8 C7 . 110.7(3) yes
C3 . C8 H82 1_565 109.3 no
C7 . C8 H82 1_565 108.4 no
C3 . C8 H81 1_565 109.2 no
C7 . C8 H81 1_565 110.2 no
H82 1_565 C8 H81 1_565 109.0 no
H91 1_565 C9 C10 . 107.8 no
H91 1_565 C9 C14 . 107.4 no
C10 . C9 C14 . 110.9(3) yes
H91 1_565 C9 P2 . 107.0 no
C10 . C9 P2 . 111.0(3) yes
C14 . C9 P2 . 112.4(3) yes
C9 . C10 H102 1_565 107.5 no
C9 . C10 H101 1_565 110.3 no
H102 1_565 C10 H101 1_565 109.2 no
C9 . C10 C11 . 112.0(3) yes
H102 1_565 C10 C11 . 107.8 no
H101 1_565 C10 C11 . 110.0 no
C10 . C11 H111 1_565 109.1 no
C10 . C11 H112 1_565 109.0 no
H111 1_565 C11 H112 1_565 108.3 no
C10 . C11 C12 . 110.9(4) yes
H111 1_565 C11 C12 . 110.5 no
H112 1_565 C11 C12 . 109.0 no
C11 . C12 H121 1_565 108.7 no
C11 . C12 H122 1_565 110.5 no
H121 1_565 C12 H122 1_565 110.1 no
C11 . C12 C13 . 109.8(4) yes
H121 1_565 C12 C13 . 107.9 no
H122 1_565 C12 C13 . 109.8 no
C12 . C13 H131 1_565 108.8 no
C12 . C13 H132 1_565 108.7 no
H131 1_565 C13 H132 1_565 108.8 no
C12 . C13 C14 . 111.8(3) yes
H131 1_565 C13 C14 . 109.9 no
H132 1_565 C13 C14 . 108.8 no
C13 . C14 C9 . 112.5(3) yes
C13 . C14 H142 1_565 108.6 no
C9 . C14 H142 1_565 108.4 no
C13 . C14 H141 1_565 108.4 no
C9 . C14 H141 1_565 110.4 no
H142 1_565 C14 H141 1_565 108.4 no
H151 1_565 C15 C16 . 105.2 no
H151 1_565 C15 C20 . 106.2 no
C16 . C15 C20 . 108.1(3) yes
H151 1_565 C15 P2 . 104.1 no
C16 . C15 P2 . 119.0(3) yes
C20 . C15 P2 . 113.0(2) yes
C15 . C16 H161 1_565 109.9 no
C15 . C16 H162 1_565 110.1 no
H161 1_565 C16 H162 1_565 107.8 no
C15 . C16 C17 . 109.5(3) yes
H161 1_565 C16 C17 . 109.8 no
H162 1_565 C16 C17 . 109.8 no
C16 . C17 H172 1_565 110.0 no
C16 . C17 H171 1_565 108.0 no
H172 1_565 C17 H171 1_565 108.5 no
C16 . C17 C18 . 112.5(3) yes
H172 1_565 C17 C18 . 109.8 no
H171 1_565 C17 C18 . 108.0 no
C17 . C18 H182 1_565 108.7 no
C17 . C18 H181 1_565 108.2 no
H182 1_565 C18 H181 1_565 109.3 no
C17 . C18 C19 . 111.2(3) yes
H182 1_565 C18 C19 . 108.7 no
H181 1_565 C18 C19 . 110.7 no
C18 . C19 H191 1_565 109.3 no
C18 . C19 H192 1_565 108.4 no
H191 1_565 C19 H192 1_565 109.8 no
C18 . C19 C20 . 110.7(3) yes
H191 1_565 C19 C20 . 109.1 no
H192 1_565 C19 C20 . 109.5 no
C15 . C20 C19 . 110.5(3) yes
C15 . C20 H201 1_565 109.2 no
C19 . C20 H201 1_565 109.3 no
C15 . C20 H202 1_565 110.3 no
C19 . C20 H202 1_565 109.2 no
H201 1_565 C20 H202 1_565 108.2 no
H211 1_565 C21 C22 . 119.4 no
H211 1_565 C21 C26 . 119.1 no
C22 . C21 C26 . 121.4(4) yes
H211 1_565 C21 Ru1 . 122.7 no
C22 . C21 Ru1 . 77.1(2) yes
C26 . C21 Ru1 . 70.3(2) yes
C21 . C22 C23 . 116.3(4) yes
C21 . C22 C28 . 124.3(4) yes
C23 . C22 C28 . 119.2(4) yes
C21 . C22 Ru1 . 68.2(2) yes
C23 . C22 Ru1 . 70.2(2) yes
C28 . C22 Ru1 . 135.7(3) yes
C22 . C23 H231 1_565 117.6 no
C22 . C23 C24 . 123.4(4) yes
H231 1_565 C23 C24 . 118.8 no
C22 . C23 Ru1 . 75.0(2) yes
H231 1_565 C23 Ru1 . 123.4 no
C24 . C23 Ru1 . 71.1(2) yes
H241 1_565 C24 C23 . 119.9 no
H241 1_565 C24 C25 . 120.3 no
C23 . C24 C25 . 119.7(4) yes
H241 1_565 C24 Ru1 . 124.1 no
C23 . C24 Ru1 . 73.7(2) yes
C25 . C24 Ru1 . 71.3(2) yes
C24 . C25 C26 . 118.3(4) yes
C24 . C25 C27 . 121.0(4) yes
C26 . C25 C27 . 120.6(4) yes
C24 . C25 Ru1 . 72.9(2) yes
C26 . C25 Ru1 . 70.6(2) yes
C27 . C25 Ru1 . 128.5(3) yes
C21 . C26 H261 1_565 120.0 no
C21 . C26 C25 . 120.7(4) yes
H261 1_565 C26 C25 . 119.2 no
C21 . C26 Ru1 . 72.9(2) yes
H261 1_565 C26 Ru1 . 124.0 no
C25 . C26 Ru1 . 73.1(2) yes
C25 . C27 H273 1_565 108.9 no
C25 . C27 H272 1_565 110.0 no
H273 1_565 C27 H272 1_565 110.4 no
C25 . C27 H271 1_565 108.6 no
H273 1_565 C27 H271 1_565 110.0 no
H272 1_565 C27 H271 1_565 108.9 no
C22 . C28 H281 1_565 107.4 no
C22 . C28 C29 . 109.7(3) yes
H281 1_565 C28 C29 . 108.0 no
C22 . C28 C30 . 113.7(4) yes
H281 1_565 C28 C30 . 107.8 no
C29 . C28 C30 . 110.0(4) yes
C28 . C29 H293 1_565 108.9 no
C28 . C29 H291 1_565 109.2 no
H293 1_565 C29 H291 1_565 109.2 no
C28 . C29 H292 1_565 109.8 no
H293 1_565 C29 H292 1_565 109.0 no
H291 1_565 C29 H292 1_565 110.7 no
C28 . C30 H301 1_565 110.9 no
C28 . C30 H303 1_565 111.4 no
H301 1_565 C30 H303 1_565 108.2 no
C28 . C30 H302 1_565 111.2 no
H301 1_565 C30 H302 1_565 108.1 no
H303 1_565 C30 H302 1_565 106.9 no
H331 1_565 C33 C34 . 107.5 no
H331 1_565 C33 C35 . 107.8 no
C34 . C33 C35 . 111.9(6) yes
H331 1_565 C33 N32 . 106.3 no
C34 . C33 N32 . 111.0(4) yes
C35 . C33 N32 . 111.9(4) yes
C33 . C34 H342 1_565 109.8 no
C33 . C34 H343 1_565 110.7 no
H342 1_565 C34 H343 1_565 108.6 no
C33 . C34 H341 1_565 109.4 no
H342 1_565 C34 H341 1_565 108.5 no
H343 1_565 C34 H341 1_565 109.8 no
C33 . C35 H353 1_565 109.1 no
C33 . C35 H352 1_565 109.9 no
H353 1_565 C35 H352 1_565 109.5 no
C33 . C35 H351 1_565 109.5 no
H353 1_565 C35 H351 1_565 109.2 no
H352 1_565 C35 H351 1_565 109.7 no
H361 1_565 C36 C37 . 108.4 no
H361 1_565 C36 C38 . 106.9 no
C37 . C36 C38 . 112.0(4) yes
H361 1_565 C36 N32 . 105.4 no
C37 . C36 N32 . 111.6(5) yes
C38 . C36 N32 . 112.3(4) yes
C36 . C37 H372 1_565 108.4 no
C36 . C37 H371 1_565 110.5 no
H372 1_565 C37 H371 1_565 109.4 no
C36 . C37 H373 1_565 110.6 no
H372 1_565 C37 H373 1_565 108.1 no
H371 1_565 C37 H373 1_565 109.9 no
C36 . C38 H383 1_565 108.8 no
C36 . C38 H381 1_565 109.2 no
H383 1_565 C38 H381 1_565 109.9 no
C36 . C38 H382 1_565 108.9 no
H383 1_565 C38 H382 1_565 109.2 no
H381 1_565 C38 H382 1_565 110.8 no
C43 . C40 F39 . 112.3(3) yes
C43 . C40 F41 . 111.8(3) yes
F39 . C40 F41 . 106.4(4) yes
C43 . C40 F42 . 113.2(4) yes
F39 . C40 F42 . 106.0(3) yes
F41 . C40 F42 . 106.7(4) yes
C40 . C43 C44 . 119.9(4) yes
C40 . C43 C48 . 118.8(4) yes
C44 . C43 C48 . 121.1(4) yes
C43 . C44 H441 1_565 118.5 no
C43 . C44 C45 . 122.0(3) yes
H441 1_565 C44 C45 . 119.5 no
C44 . C45 C46 . 116.0(3) yes
C44 . C45 B53 . 120.1(3) yes
C46 . C45 B53 . 123.7(3) yes
C45 . C46 H461 1_565 119.6 no
C45 . C46 C47 . 121.8(4) yes
H461 1_565 C46 C47 . 118.6 no
C46 . C47 C48 . 121.5(4) yes
C46 . C47 C49 . 119.9(4) yes
C48 . C47 C49 . 118.6(4) yes
C47 . C48 C43 . 117.6(4) yes
C47 . C48 H481 1_565 121.1 no
C43 . C48 H481 1_565 121.4 no
C47 . C49 F50 . 112.5(4) yes
C47 . C49 F51 . 113.3(4) yes
F50 . C49 F51 . 106.2(4) yes
C47 . C49 F52 . 112.3(4) yes
F50 . C49 F52 . 106.3(4) yes
F51 . C49 F52 . 105.7(4) yes
H551 1_565 C55 C56 . 118.3 no
H551 1_565 C55 N54 . 118.9 no
C56 . C55 N54 . 122.7(4) yes
C55 . C56 C57 . 121.0(4) yes
C55 . C56 C64 . 120.8(4) yes
C57 . C56 C64 . 118.2(4) yes
H571 1_565 C57 C56 . 121.6 no
H571 1_565 C57 C58 . 120.8 no
C56 . C57 C58 . 117.6(4) yes
C57 . C58 C59 . 121.1(4) yes
C57 . C58 C60 . 119.9(4) yes
C59 . C58 C60 . 119.0(4) yes
C58 . C59 H591 1_565 118.4 no
C58 . C59 N54 . 122.2(4) yes
H591 1_565 C59 N54 . 119.4 no
C58 . C60 F61 . 112.0(4) yes
C58 . C60 F62 . 113.8(4) yes
F61 . C60 F62 . 105.1(4) yes
C58 . C60 F63 . 112.9(4) yes
F61 . C60 F63 . 105.0(4) yes
F62 . C60 F63 . 107.4(4) yes
C56 . C64 F500 . 109.7(4) yes
C56 . C64 F501 . 113.3(4) yes
F500 . C64 F501 . 105.39(6) yes
C56 . C64 F502 . 116.8(4) yes
F500 . C64 F502 . 105.42(6) yes
F501 . C64 F502 . 105.45(6) yes
C56 . C64 F503 . 118.1(4) yes
C56 . C64 F504 . 110.3(4) yes
F503 . C64 F504 . 105.44(6) yes
C56 . C64 F505 . 111.2(4) yes
F503 . C64 F505 . 105.44(6) yes
F504 . C64 F505 . 105.39(6) yes
C69 . C68 C73 . 115.0(3) yes
C69 . C68 B53 . 123.2(3) yes
C73 . C68 B53 . 121.6(3) yes
C68 . C69 H691 1_565 118.5 no
C68 . C69 C70 . 122.5(3) yes
H691 1_565 C69 C70 . 119.1 no
C69 . C70 C71 . 121.3(4) yes
C69 . C70 C78 . 118.7(3) yes
C71 . C70 C78 . 120.0(3) yes
H711 1_565 C71 C70 . 121.2 no
H711 1_565 C71 C72 . 121.4 no
C70 . C71 C72 . 117.4(3) yes
C71 . C72 C73 . 121.3(3) yes
C71 . C72 C74 . 118.4(3) yes
C73 . C72 C74 . 120.3(3) yes
C68 . C73 H731 1_565 118.9 no
C68 . C73 C72 . 122.5(3) yes
H731 1_565 C73 C72 . 118.6 no
C72 . C74 F531 1_565 108.8(4) yes
C72 . C74 F530 1_565 113.6(4) yes
F531 1_565 C74 F530 1_565 105.60(6) yes
C72 . C74 F532 1_565 116.8(4) yes
F531 1_565 C74 F532 1_565 105.58(6) yes
F530 1_565 C74 F532 1_565 105.64(6) yes
C72 . C74 F535 1_565 107.9(4) yes
C72 . C74 F533 1_565 113.7(5) yes
F535 1_565 C74 F533 1_565 105.58(6) yes
C72 . C74 F534 1_565 117.6(4) yes
F535 1_565 C74 F534 1_565 105.61(6) yes
F533 1_565 C74 F534 1_565 105.63(6) yes
C70 . C78 F79 . 112.3(4) yes
C70 . C78 F80 . 114.2(4) yes
F79 . C78 F80 . 104.4(4) yes
C70 . C78 F81 . 112.2(4) yes
F79 . C78 F81 . 103.9(4) yes
F80 . C78 F81 . 109.2(4) yes
C83 . C82 C87 . 115.3(3) yes
C83 . C82 B53 . 121.6(3) yes
C87 . C82 B53 . 122.7(3) yes
C82 . C83 H831 1_565 119.0 no
C82 . C83 C84 . 122.0(4) yes
H831 1_565 C83 C84 . 119.0 no
C83 . C84 C85 . 121.0(4) yes
C83 . C84 C92 . 118.3(4) yes
C85 . C84 C92 . 120.7(3) yes
C84 . C85 H851 1_565 121.1 no
C84 . C85 C86 . 118.0(4) yes
H851 1_565 C85 C86 . 120.9 no
C85 . C86 C87 . 121.2(4) yes
C85 . C86 C88 . 120.1(3) yes
C87 . C86 C88 . 118.7(3) yes
C82 . C87 C86 . 122.4(3) yes
C82 . C87 H871 1_565 118.4 no
C86 . C87 H871 1_565 119.2 no
C86 . C88 F510 . 111.7(3) yes
C86 . C88 F511 . 114.5(3) yes
F510 . C88 F511 . 105.77(6) yes
C86 . C88 F512 . 112.7(3) yes
F510 . C88 F512 . 105.71(6) yes
F511 . C88 F512 . 105.76(6) yes
C86 . C88 F513 . 114.3(4) yes
C86 . C88 F514 . 109.9(4) yes
F513 . C88 F514 . 105.72(6) yes
C86 . C88 F515 . 114.8(4) yes
F513 . C88 F515 . 105.76(6) yes
F514 . C88 F515 . 105.73(6) yes
C84 . C92 F521 . 111.8(3) yes
C84 . C92 F522 . 112.7(3) yes
F521 . C92 F522 . 105.87(6) yes
C84 . C92 F520 . 114.1(3) yes
F521 . C92 F520 . 105.82(6) yes
F522 . C92 F520 . 105.93(6) yes
C84 . C92 F523 . 105.9(6) yes
C84 . C92 F525 . 110.3(6) yes
F523 . C92 F525 . 105.85(6) yes
C84 . C92 F524 . 121.9(6) yes
F523 . C92 F524 . 105.88(6) yes
F525 . C92 F524 . 105.87(6) yes
C25 . Ru1 C26 . 36.29(17) yes
C25 . Ru1 C21 . 65.55(16) yes
C26 . Ru1 C21 . 36.83(16) yes
C25 . Ru1 C24 . 35.88(16) yes
C26 . Ru1 C24 . 64.36(16) yes
C21 . Ru1 C24 . 75.67(15) yes
C25 . Ru1 C23 . 63.63(14) yes
C26 . Ru1 C23 . 74.55(15) yes
C21 . Ru1 C23 . 62.42(14) yes
C24 . Ru1 C23 . 35.22(14) yes
C25 . Ru1 C22 . 76.03(14) yes
C26 . Ru1 C22 . 64.14(14) yes
C21 . Ru1 C22 . 34.71(14) yes
C24 . Ru1 C22 . 63.75(14) yes
C23 . Ru1 C22 . 34.81(14) yes
C25 . Ru1 H8 1_565 125.7 no
C26 . Ru1 H8 1_565 96.6 no
C21 . Ru1 H8 1_565 90.9 no
C24 . Ru1 H8 1_565 160.7 no
C23 . Ru1 H8 1_565 146.5 no
C25 . Ru1 P2 . 145.52(12) yes
C26 . Ru1 P2 . 172.15(11) yes
C21 . Ru1 P2 . 135.81(11) yes
C24 . Ru1 P2 . 113.83(11) yes
C23 . Ru1 P2 . 99.59(10) yes
C25 . Ru1 B31 . 93.22(16) yes
C26 . Ru1 B31 . 98.19(17) yes
C21 . Ru1 B31 . 126.91(17) yes
C24 . Ru1 B31 . 115.47(17) yes
C23 . Ru1 B31 . 150.29(17) yes
C22 . Ru1 H8 1_565 112.1 no
C22 . Ru1 P2 . 108.05(10) yes
H8 1_565 Ru1 P2 . 85.4 no
C22 . Ru1 B31 . 161.39(16) yes
H8 1_565 Ru1 B31 . 61.9 no
P2 . Ru1 B31 . 89.46(13) yes
C15 . P2 C3 . 108.35(17) yes
C15 . P2 C9 . 102.85(16) yes
C3 . P2 C9 . 102.75(17) yes
C15 . P2 Ru1 . 111.79(12) yes
C3 . P2 Ru1 . 114.64(12) yes
C9 . P2 Ru1 . 115.41(12) yes
Ru1 . B31 N32 . 173.0(3) yes
C45 . B53 C82 . 112.5(3) yes
C45 . B53 C68 . 111.7(3) yes
C82 . B53 C68 . 103.5(3) yes
C45 . B53 N54 . 105.7(3) yes
C82 . B53 N54 . 110.8(3) yes
C68 . B53 N54 . 112.8(3) yes
C33 . N32 C36 . 117.8(4) yes
C33 . N32 B31 . 124.5(4) yes
C36 . N32 B31 . 117.4(4) yes
B53 . N54 C55 . 119.9(3) yes
B53 . N54 C59 . 124.7(3) yes
C55 . N54 C59 . 115.3(3) yes

loop_
_geom_bond_atom_site_label_1
_geom_bond_atom_site_label_2
_geom_bond_site_symmetry_2
_geom_bond_distance
_geom_bond_publ_flag
F530 C74 1_545 1.340(5) yes
F531 C74 1_545 1.362(5) yes
F532 C74 1_545 1.335(5) yes
F533 C74 1_545 1.343(5) yes
F534 C74 1_545 1.325(5) yes
F535 C74 1_545 1.358(5) yes
F520 C92 . 1.333(4) yes
F521 C92 . 1.340(4) yes
F522 C92 . 1.335(4) yes
F523 C92 . 1.342(6) yes
F524 C92 . 1.319(6) yes
F525 C92 . 1.339(6) yes
C3 H31 1_565 0.975 no
C3 C4 . 1.539(5) yes
C3 C8 . 1.543(5) yes
C3 P2 . 1.865(4) yes
C4 H42 1_565 0.978 no
C4 H41 1_565 0.966 no
C4 C5 . 1.527(6) yes
C5 H52 1_565 0.978 no
C5 H51 1_565 0.965 no
C5 C6 . 1.516(7) yes
C6 H61 1_565 0.983 no
C6 H62 1_565 0.975 no
C6 C7 . 1.521(6) yes
C7 H71 1_565 0.967 no
C7 H72 1_565 0.960 no
C7 C8 . 1.532(5) yes
C8 H82 1_565 0.975 no
C8 H81 1_565 0.970 no
C9 H91 1_565 0.982 no
C9 C10 . 1.534(5) yes
C9 C14 . 1.524(5) yes
C9 P2 . 1.862(4) yes
C10 H102 1_565 0.982 no
C10 H101 1_565 0.980 no
C10 C11 . 1.530(6) yes
C11 H111 1_565 0.979 no
C11 H112 1_565 0.979 no
C11 C12 . 1.521(6) yes
C12 H121 1_565 0.983 no
C12 H122 1_565 0.966 no
C12 C13 . 1.528(6) yes
C13 H131 1_565 0.976 no
C13 H132 1_565 0.975 no
C13 C14 . 1.531(5) yes
C14 H142 1_565 0.977 no
C14 H141 1_565 0.961 no
C15 H151 1_565 0.983 no
C15 C16 . 1.545(5) yes
C15 C20 . 1.536(5) yes
C15 P2 . 1.871(4) yes
C16 H161 1_565 0.967 no
C16 H162 1_565 0.964 no
C16 C17 . 1.534(5) yes
C17 H172 1_565 0.981 no
C17 H171 1_565 0.972 no
C17 C18 . 1.522(6) yes
C18 H182 1_565 0.975 no
C18 H181 1_565 0.973 no
C18 C19 . 1.523(6) yes
C19 H191 1_565 0.981 no
C19 H192 1_565 0.975 no
C19 C20 . 1.532(5) yes
C20 H201 1_565 0.973 no
C20 H202 1_565 0.972 no
C21 H211 1_565 0.972 no
C21 C22 . 1.397(6) yes
C21 C26 . 1.428(6) yes
C21 Ru1 . 2.277(4) yes
C22 C23 . 1.413(6) yes
C22 C28 . 1.520(5) yes
C22 Ru1 . 2.391(4) yes
C23 H231 1_565 0.963 no
C23 C24 . 1.400(6) yes
C23 Ru1 . 2.329(4) yes
C24 H241 1_565 0.981 no
C24 C25 . 1.408(6) yes
C24 Ru1 . 2.296(4) yes
C25 C26 . 1.408(6) yes
C25 C27 . 1.506(6) yes
C25 Ru1 . 2.275(4) yes
C26 H261 1_565 0.970 no
C26 Ru1 . 2.243(4) yes
C27 H273 1_565 0.969 no
C27 H272 1_565 0.965 no
C27 H271 1_565 0.962 no
C28 H281 1_565 0.996 no
C28 C29 . 1.537(6) yes
C28 C30 . 1.522(7) yes
C29 H293 1_565 0.977 no
C29 H291 1_565 0.975 no
C29 H292 1_565 0.971 no
C30 H301 1_565 0.974 no
C30 H303 1_565 0.974 no
C30 H302 1_565 0.966 no
C33 H331 1_565 1.000 no
C33 C34 . 1.502(8) yes
C33 C35 . 1.500(8) yes
C33 N32 . 1.500(6) yes
C34 H342 1_565 0.977 no
C34 H343 1_565 0.973 no
C34 H341 1_565 0.971 no
C35 H353 1_565 0.973 no
C35 H352 1_565 0.969 no
C35 H351 1_565 0.964 no
C36 H361 1_565 0.992 no
C36 C37 . 1.517(7) yes
C36 C38 . 1.533(7) yes
C36 N32 . 1.481(6) yes
C37 H372 1_565 0.977 no
C37 H371 1_565 0.974 no
C37 H373 1_565 0.968 no
C38 H383 1_565 0.979 no
C38 H381 1_565 0.974 no
C38 H382 1_565 0.964 no
C40 C43 . 1.496(5) yes
C40 F39 . 1.334(5) yes
C40 F41 . 1.333(5) yes
C40 F42 . 1.330(5) yes
C43 C44 . 1.392(5) yes
C43 C48 . 1.388(6) yes
C44 H441 1_565 0.937 no
C44 C45 . 1.406(5) yes
C45 C46 . 1.398(5) yes
C45 B53 . 1.645(5) yes
C46 H461 1_565 0.940 no
C46 C47 . 1.391(5) yes
C47 C48 . 1.389(6) yes
C47 C49 . 1.503(6) yes
C48 H481 1_565 0.924 no
C49 F50 . 1.332(5) yes
C49 F51 . 1.320(6) yes
C49 F52 . 1.322(6) yes
C55 H551 1_565 0.930 no
C55 C56 . 1.389(6) yes
C55 N54 . 1.404(5) yes
C56 C57 . 1.387(6) yes
C56 C64 . 1.487(5) yes
C57 H571 1_565 0.951 no
C57 C58 . 1.392(6) yes
C58 C59 . 1.397(5) yes
C58 C60 . 1.498(6) yes
C59 H591 1_565 0.935 no
C59 N54 . 1.399(5) yes
C60 F61 . 1.334(6) yes
C60 F62 . 1.327(5) yes
C60 F63 . 1.307(6) yes
C64 F500 . 1.349(5) yes
C64 F501 . 1.329(5) yes
C64 F502 . 1.317(5) yes
C64 F503 . 1.320(5) yes
C64 F504 . 1.342(5) yes
C64 F505 . 1.339(5) yes
C68 C69 . 1.401(5) yes
C68 C73 . 1.413(5) yes
C68 B53 . 1.637(5) yes
C69 H691 1_565 0.932 no
C69 C70 . 1.394(5) yes
C70 C71 . 1.385(5) yes
C70 C78 . 1.491(6) yes
C71 H711 1_565 0.942 no
C71 C72 . 1.393(5) yes
C72 C73 . 1.383(5) yes
C72 C74 . 1.482(4) yes
C73 H731 1_565 0.933 no
C78 F79 . 1.353(5) yes
C78 F80 . 1.317(5) yes
C78 F81 . 1.331(6) yes
C82 C83 . 1.410(5) yes
C82 C87 . 1.410(5) yes
C82 B53 . 1.641(5) yes
C83 H831 1_565 0.942 no
C83 C84 . 1.397(5) yes
C84 C85 . 1.390(6) yes
C84 C92 . 1.492(4) yes
C85 H851 1_565 0.929 no
C85 C86 . 1.384(6) yes
C86 C87 . 1.388(5) yes
C86 C88 . 1.499(4) yes
C87 H871 1_565 0.922 no
C88 F510 . 1.342(5) yes
C88 F511 . 1.321(5) yes
C88 F512 . 1.330(5) yes
C88 F513 . 1.328(5) yes
C88 F514 . 1.343(5) yes
C88 F515 . 1.315(5) yes
Ru1 H8 1_565 1.590 no
Ru1 P2 . 2.3362(9) yes
Ru1 B31 . 1.911(5) yes
B31 N32 . 1.361(6) yes
B53 N54 . 1.645(5) yes
